data_7038435
loop_
_publ_author_name
'Paisley, Nathan R.'
'Lui, Melanie W.'
'McDonald, Robert'
'Ferguson, Michael J.'
'Rivard, Eric'

_publ_section_title
;
 Structurally versatile phosphine and amine donors constructed from
 N-heterocyclic olefin units.
;
_journal_issue 24
_journal_name_full 'Dalton transactions (Cambridge, England : 2003)'
_journal_page_first 9860
_journal_page_last 9870
_journal_paper_doi 10.1039/c6dt00299d
_journal_volume 45
_journal_year 2016
_chemical_formula_moiety 'C34 H51 Au Cl N2 P'
_chemical_formula_sum 'C34 H51 Au Cl N2 P'
_chemical_formula_weight 751.15
_space_group_crystal_system monoclinic
_space_group_IT_number 14
_space_group_name_Hall '-P 2yn'
_space_group_name_H-M_alt 'P 1 21/n 1'
_symmetry_space_group_name_Hall '-P 2yn'
_symmetry_space_group_name_H-M 'P 1 21/n 1'
_atom_sites_solution_hydrogens geom
_audit_creation_method SHELXL-2014/7
_audit_update_record
;
2016-01-20 deposited with the CCDC.
2016-02-18 downloaded from the CCDC.
;
_cell_angle_alpha 90
_cell_angle_beta 101.6635(4)
_cell_angle_gamma 90
_cell_formula_units_Z 4
_cell_length_a 10.4781(4)
_cell_length_b 16.3684(6)
_cell_length_c 20.9256(7)
_cell_measurement_reflns_used 9878
_cell_measurement_temperature 193(2)
_cell_measurement_theta_max 24.70
_cell_measurement_theta_min 2.34
_cell_volume 3514.8(2)
_computing_cell_refinement 'Bruker SAINT'
_computing_data_collection 'Bruker APEX2'
_computing_data_reduction 'Bruker SAINT'
_computing_molecular_graphics 'Bruker SHELXTL'
_computing_publication_material 'Bruker SHELXTL'
_computing_structure_refinement 'SHELXL-2014/7 (Sheldrick, 2014)'
_computing_structure_solution 'DIRDIF-2008 (Beurskens et al., 2008)'
_diffrn_ambient_temperature 193(2)
_diffrn_measured_fraction_theta_full 1.000
_diffrn_measured_fraction_theta_max 0.996
_diffrn_measurement_device_type 'Bruker APEX-II CCD'
_diffrn_measurement_method '\w scans'
_diffrn_radiation_type MoK\a
_diffrn_radiation_wavelength 0.71073
_diffrn_reflns_av_R_equivalents 0.0238
_diffrn_reflns_av_unetI/netI 0.0198
_diffrn_reflns_Laue_measured_fraction_full 1.000
_diffrn_reflns_Laue_measured_fraction_max 0.996
_diffrn_reflns_limit_h_max 13
_diffrn_reflns_limit_h_min -13
_diffrn_reflns_limit_k_max 21
_diffrn_reflns_limit_k_min -21
_diffrn_reflns_limit_l_max 27
_diffrn_reflns_limit_l_min -27
_diffrn_reflns_number 32818
_diffrn_reflns_point_group_measured_fraction_full 1.000
_diffrn_reflns_point_group_measured_fraction_max 0.996
_diffrn_reflns_theta_full 25.242
_diffrn_reflns_theta_max 28.330
_diffrn_reflns_theta_min 1.592
_exptl_absorpt_coefficient_mu 4.330
_exptl_absorpt_correction_T_max 0.6336
_exptl_absorpt_correction_T_min 0.3957
_exptl_absorpt_correction_type numerical
_exptl_absorpt_process_details 'SADABS 2014/5'
_exptl_crystal_colour colourless
_exptl_crystal_density_diffrn 1.419
_exptl_crystal_description prism
_exptl_crystal_F_000 1520
_exptl_crystal_size_max 0.324
_exptl_crystal_size_mid 0.177
_exptl_crystal_size_min 0.158
_refine_diff_density_max 1.076
_refine_diff_density_min -0.505
_refine_diff_density_rms 0.065
_refine_ls_extinction_method none
_refine_ls_goodness_of_fit_ref 1.086
_refine_ls_hydrogen_treatment constr
_refine_ls_matrix_type full
_refine_ls_number_parameters 352
_refine_ls_number_reflns 8717
_refine_ls_number_restraints 0
_refine_ls_restrained_S_all 1.086
_refine_ls_R_factor_all 0.0252
_refine_ls_R_factor_gt 0.0200
_refine_ls_shift/su_max 0.002
_refine_ls_shift/su_mean 0.000
_refine_ls_structure_factor_coef Fsqd
_refine_ls_weighting_details 'w=1/[\s^2^(Fo^2^)+(0.0289P)^2^] where P=(Fo^2^+2Fc^2^)/3'
_refine_ls_weighting_scheme calc
_refine_ls_wR_factor_gt 0.0516
_refine_ls_wR_factor_ref 0.0532
_reflns_Friedel_coverage 0.000
_reflns_number_gt 7584
_reflns_number_total 8717
_reflns_threshold_expression 'I > 2\s(I)'
_cod_data_source_file c6dt00299d2.cif
_cod_data_source_block riv15hc
_cod_depositor_comments 'Adding full bibliography for 7038430--7038439.cif.'
_cod_database_code 7038435
_shelx_shelxl_version_number 2014/7
_shelx_space_group_comment
; 
The symmetry employed for this shelxl refinement is uniquely defined 
by the following loop, which should always be used as a source of 
symmetry information in preference to the above space-group names. 
They are only intended as comments. 
;
_shelx_estimated_absorpt_t_min 0.334
_shelx_estimated_absorpt_t_max 0.548

loop_
_space_group_symop_operation_xyz
'x, y, z'
'-x+1/2, y+1/2, -z+1/2'
'-x, -y, -z'
'x-1/2, -y-1/2, z-1/2'

loop_
_atom_site_label
_atom_site_type_symbol
_atom_site_fract_x
_atom_site_fract_y
_atom_site_fract_z
_atom_site_U_iso_or_equiv
_atom_site_adp_type
_atom_site_occupancy
_atom_site_site_symmetry_order
_atom_site_calc_flag
_atom_site_refinement_flags_posn
_atom_site_refinement_flags_adp
Au Au 0.25016(2) 0.10117(2) 0.01750(2) 0.03120(3) Uani 1 1 d . .
Cl Cl 0.19273(5) 0.15922(3) -0.08432(3) 0.04129(13) Uani 1 1 d . .
P P 0.31469(5) 0.02842(3) 0.10868(2) 0.02951(11) Uani 1 1 d . .
N1 N 0.37033(16) 0.22782(10) 0.18328(8) 0.0316(4) Uani 1 1 d . .
N2 N 0.45509(15) 0.16345(9) 0.27339(8) 0.0271(3) Uani 1 1 d . .
C1 C 0.39046(17) 0.15052(11) 0.20954(9) 0.0243(4) Uani 1 1 d . .
C2 C 0.4236(2) 0.28575(13) 0.23064(11) 0.0460(6) Uani 1 1 d . .
H2 H 0.4233 0.3433 0.2245 0.055 Uiso 1 1 calc R U
C3 C 0.4744(2) 0.24666(12) 0.28553(11) 0.0404(5) Uani 1 1 d . .
H3 H 0.5162 0.2709 0.3256 0.049 Uiso 1 1 calc R U
C4 C 0.3588(2) 0.07322(12) 0.18562(9) 0.0291(4) Uani 1 1 d . .
H4 H 0.3618 0.0344 0.2196 0.035 Uiso 1 1 calc R U
C5 C 0.4577(2) -0.03195(12) 0.09758(10) 0.0373(5) Uani 1 1 d . .
H5 H 0.4338 -0.0600 0.0544 0.045 Uiso 1 1 calc R U
C6 C 0.5700(2) 0.02614(15) 0.09418(12) 0.0444(5) Uani 1 1 d . .
H6A H 0.5409 0.0676 0.0606 0.053 Uiso 1 1 calc R U
H6B H 0.5986 0.0529 0.1366 0.053 Uiso 1 1 calc R U
H6C H 0.6428 -0.0048 0.0832 0.053 Uiso 1 1 calc R U
C7 C 0.4981(3) -0.09810(13) 0.14944(13) 0.0473(6) Uani 1 1 d . .
H7A H 0.4239 -0.1342 0.1503 0.057 Uiso 1 1 calc R U
H7B H 0.5702 -0.1300 0.1389 0.057 Uiso 1 1 calc R U
H7C H 0.5260 -0.0724 0.1923 0.057 Uiso 1 1 calc R U
C8 C 0.1906(2) -0.04811(13) 0.11818(11) 0.0393(5) Uani 1 1 d . .
H8 H 0.2271 -0.0826 0.1570 0.047 Uiso 1 1 calc R U
C9 C 0.1584(3) -0.10421(14) 0.05833(14) 0.0542(7) Uani 1 1 d . .
H9A H 0.2383 -0.1305 0.0512 0.065 Uiso 1 1 calc R U
H9B H 0.0961 -0.1461 0.0657 0.065 Uiso 1 1 calc R U
H9C H 0.1201 -0.0718 0.0198 0.065 Uiso 1 1 calc R U
C10 C 0.0695(2) -0.00611(16) 0.13094(15) 0.0561(7) Uani 1 1 d . .
H10A H 0.0929 0.0292 0.1693 0.067 Uiso 1 1 calc R U
H10B H 0.0306 0.0269 0.0929 0.067 Uiso 1 1 calc R U
H10C H 0.0066 -0.0473 0.1388 0.067 Uiso 1 1 calc R U
C11 C 0.29850(19) 0.25515(11) 0.12072(9) 0.0286(4) Uani 1 1 d . .
C12 C 0.3689(2) 0.28365(12) 0.07502(11) 0.0342(5) Uani 1 1 d . .
C13 C 0.2996(3) 0.32162(13) 0.01936(11) 0.0432(5) Uani 1 1 d . .
H13 H 0.3452 0.3432 -0.0118 0.052 Uiso 1 1 calc R U
C14 C 0.1660(3) 0.32857(14) 0.00850(11) 0.0449(6) Uani 1 1 d . .
H14 H 0.1204 0.3552 -0.0297 0.054 Uiso 1 1 calc R U
C15 C 0.0983(2) 0.29719(13) 0.05273(11) 0.0403(5) Uani 1 1 d . .
H15 H 0.0059 0.3006 0.0437 0.048 Uiso 1 1 calc R U
C16 C 0.1621(2) 0.26064(12) 0.11031(10) 0.0316(4) Uani 1 1 d . .
C17 C 0.5159(2) 0.27270(14) 0.08424(13) 0.0460(6) Uani 1 1 d . .
H17 H 0.5433 0.2309 0.1192 0.055 Uiso 1 1 calc R U
C18 C 0.5556(3) 0.24160(17) 0.02228(14) 0.0597(7) Uani 1 1 d . .
H18A H 0.6505 0.2354 0.0302 0.072 Uiso 1 1 calc R U
H18B H 0.5141 0.1886 0.0101 0.072 Uiso 1 1 calc R U
H18C H 0.5276 0.2808 -0.0132 0.072 Uiso 1 1 calc R U
C19 C 0.5886(3) 0.35210(19) 0.1065(2) 0.0845(11) Uani 1 1 d . .
H19A H 0.6826 0.3430 0.1120 0.101 Uiso 1 1 calc R U
H19B H 0.5613 0.3947 0.0737 0.101 Uiso 1 1 calc R U
H19C H 0.5684 0.3694 0.1482 0.101 Uiso 1 1 calc R U
C20 C 0.0866(2) 0.23110(15) 0.16090(11) 0.0413(5) Uani 1 1 d . .
H20 H 0.1329 0.1821 0.1829 0.050 Uiso 1 1 calc R U
C21 C -0.0529(2) 0.20577(18) 0.13132(15) 0.0578(7) Uani 1 1 d . .
H21A H -0.0964 0.1874 0.1661 0.069 Uiso 1 1 calc R U
H21B H -0.1002 0.2525 0.1087 0.069 Uiso 1 1 calc R U
H21C H -0.0519 0.1611 0.1002 0.069 Uiso 1 1 calc R U
C22 C 0.0853(3) 0.29613(19) 0.21308(14) 0.0658(8) Uani 1 1 d . .
H22A H 0.0363 0.2758 0.2450 0.079 Uiso 1 1 calc R U
H22B H 0.1749 0.3085 0.2351 0.079 Uiso 1 1 calc R U
H22C H 0.0437 0.3459 0.1926 0.079 Uiso 1 1 calc R U
C31 C 0.50087(19) 0.10021(10) 0.31976(10) 0.0259(4) Uani 1 1 d . .
C32 C 0.63006(19) 0.07387(13) 0.32740(10) 0.0306(4) Uani 1 1 d . .
C33 C 0.6728(2) 0.01524(13) 0.37544(11) 0.0391(5) Uani 1 1 d . .
H33 H 0.7606 -0.0030 0.3826 0.047 Uiso 1 1 calc R U
C34 C 0.5907(2) -0.01650(13) 0.41239(11) 0.0411(5) Uani 1 1 d . .
H34 H 0.6223 -0.0561 0.4450 0.049 Uiso 1 1 calc R U
C35 C 0.4630(2) 0.00855(13) 0.40265(10) 0.0360(5) Uani 1 1 d . .
H35 H 0.4068 -0.0149 0.4280 0.043 Uiso 1 1 calc R U
C36 C 0.41475(19) 0.06740(13) 0.35641(10) 0.0301(4) Uani 1 1 d . .
C37 C 0.7227(2) 0.10680(13) 0.28624(12) 0.0397(5) Uani 1 1 d . .
H37 H 0.6697 0.1369 0.2484 0.048 Uiso 1 1 calc R U
C38 C 0.7952(2) 0.03841(16) 0.25929(12) 0.0489(6) Uani 1 1 d . .
H38A H 0.8537 0.0619 0.2331 0.059 Uiso 1 1 calc R U
H38B H 0.8462 0.0070 0.2955 0.059 Uiso 1 1 calc R U
H38C H 0.7323 0.0023 0.2319 0.059 Uiso 1 1 calc R U
C39 C 0.8197(3) 0.16730(17) 0.32544(15) 0.0633(8) Uani 1 1 d . .
H39A H 0.8783 0.1877 0.2980 0.076 Uiso 1 1 calc R U
H39B H 0.7720 0.2132 0.3396 0.076 Uiso 1 1 calc R U
H39C H 0.8707 0.1397 0.3638 0.076 Uiso 1 1 calc R U
C40 C 0.2738(2) 0.09553(14) 0.34664(13) 0.0425(6) Uani 1 1 d . .
H40 H 0.2530 0.1253 0.3041 0.051 Uiso 1 1 calc R U
C41 C 0.1818(3) 0.0234(2) 0.3417(2) 0.0984(13) Uani 1 1 d . .
H41A H 0.1968 -0.0133 0.3070 0.118 Uiso 1 1 calc R U
H41B H 0.1975 -0.0061 0.3833 0.118 Uiso 1 1 calc R U
H41C H 0.0916 0.0430 0.3317 0.118 Uiso 1 1 calc R U
C42 C 0.2569(3) 0.1553(2) 0.39929(17) 0.0903(12) Uani 1 1 d . .
H42A H 0.3185 0.2006 0.4004 0.108 Uiso 1 1 calc R U
H42B H 0.1676 0.1766 0.3900 0.108 Uiso 1 1 calc R U
H42C H 0.2736 0.1275 0.4417 0.108 Uiso 1 1 calc R U

loop_
_atom_site_aniso_label
_atom_site_aniso_U_11
_atom_site_aniso_U_22
_atom_site_aniso_U_33
_atom_site_aniso_U_23
_atom_site_aniso_U_13
_atom_site_aniso_U_12
Au 0.04104(6) 0.02670(5) 0.02264(5) 0.00124(3) -0.00120(3) 0.00244(3)
Cl 0.0460(3) 0.0426(3) 0.0304(3) 0.0112(2) -0.0037(2) 0.0010(2)
P 0.0436(3) 0.0231(2) 0.0195(2) -0.00201(19) 0.0006(2) 0.0014(2)
N1 0.0402(9) 0.0241(8) 0.0254(8) -0.0008(7) -0.0054(7) 0.0001(7)
N2 0.0311(8) 0.0257(8) 0.0216(8) -0.0019(6) -0.0014(6) 0.0016(6)
C1 0.0253(9) 0.0257(9) 0.0210(9) 0.0000(7) 0.0029(7) 0.0015(7)
C2 0.0669(15) 0.0238(10) 0.0371(12) -0.0039(9) -0.0135(11) -0.0019(10)
C3 0.0533(13) 0.0261(10) 0.0338(11) -0.0052(9) -0.0105(10) -0.0004(9)
C4 0.0430(11) 0.0248(9) 0.0181(9) 0.0001(7) 0.0029(8) -0.0006(8)
C5 0.0566(14) 0.0298(10) 0.0258(10) -0.0004(8) 0.0087(10) 0.0089(10)
C6 0.0536(14) 0.0463(13) 0.0365(12) 0.0043(10) 0.0162(11) 0.0108(11)
C7 0.0599(16) 0.0374(13) 0.0453(15) 0.0097(10) 0.0123(12) 0.0146(11)
C8 0.0531(13) 0.0286(10) 0.0334(11) -0.0036(9) 0.0023(10) -0.0074(9)
C9 0.0714(18) 0.0384(14) 0.0480(16) -0.0138(11) 0.0006(14) -0.0121(12)
C10 0.0487(14) 0.0464(15) 0.0726(19) -0.0149(13) 0.0113(14) -0.0112(12)
C11 0.0396(11) 0.0202(9) 0.0230(9) 0.0001(7) -0.0007(8) 0.0028(8)
C12 0.0434(12) 0.0227(9) 0.0362(12) -0.0019(8) 0.0073(9) -0.0011(8)
C13 0.0669(16) 0.0315(11) 0.0335(12) 0.0052(9) 0.0155(11) 0.0038(11)
C14 0.0679(16) 0.0355(12) 0.0276(11) 0.0058(9) 0.0006(11) 0.0165(11)
C15 0.0468(13) 0.0376(12) 0.0320(11) -0.0008(9) -0.0023(10) 0.0153(10)
C16 0.0408(11) 0.0260(10) 0.0268(10) -0.0010(8) 0.0035(8) 0.0058(8)
C17 0.0438(13) 0.0378(12) 0.0577(16) -0.0033(11) 0.0132(12) -0.0058(10)
C18 0.0588(16) 0.0571(16) 0.072(2) 0.0048(14) 0.0333(15) -0.0023(13)
C19 0.0593(19) 0.062(2) 0.134(3) -0.033(2) 0.023(2) -0.0207(15)
C20 0.0405(12) 0.0445(13) 0.0389(13) 0.0018(10) 0.0083(10) 0.0031(10)
C21 0.0418(14) 0.0667(18) 0.0658(18) 0.0016(14) 0.0129(13) 0.0004(12)
C22 0.082(2) 0.075(2) 0.0484(16) -0.0162(14) 0.0322(15) -0.0103(16)
C31 0.0295(10) 0.0263(9) 0.0193(9) -0.0026(7) -0.0010(7) 0.0007(7)
C32 0.0323(10) 0.0334(10) 0.0254(10) -0.0005(8) 0.0041(8) 0.0029(8)
C33 0.0353(11) 0.0407(12) 0.0389(12) 0.0053(10) 0.0019(9) 0.0120(9)
C34 0.0546(14) 0.0335(11) 0.0329(12) 0.0085(9) 0.0035(10) 0.0070(10)
C35 0.0434(12) 0.0358(11) 0.0293(11) 0.0023(9) 0.0086(9) -0.0063(9)
C36 0.0299(10) 0.0335(10) 0.0256(10) -0.0059(8) 0.0026(8) -0.0035(8)
C37 0.0343(12) 0.0468(14) 0.0394(13) 0.0041(10) 0.0113(10) 0.0052(9)
C38 0.0386(12) 0.0645(16) 0.0457(14) -0.0038(12) 0.0137(11) 0.0055(11)
C39 0.0577(17) 0.0648(18) 0.076(2) -0.0184(15) 0.0349(15) -0.0177(14)
C40 0.0310(11) 0.0599(15) 0.0358(13) -0.0011(10) 0.0047(10) 0.0012(10)
C41 0.0364(15) 0.109(3) 0.146(4) 0.016(3) 0.0079(19) -0.0187(17)
C42 0.0604(19) 0.131(3) 0.077(2) -0.039(2) 0.0063(17) 0.038(2)

loop_
_atom_type_symbol
_atom_type_description
_atom_type_scat_dispersion_real
_atom_type_scat_dispersion_imag
_atom_type_scat_source
C C 0.0033 0.0016 'International Tables Vol C Tables 4.2.6.8 and 6.1.1.4'
H H 0.0000 0.0000 'International Tables Vol C Tables 4.2.6.8 and 6.1.1.4'
N N 0.0061 0.0033 'International Tables Vol C Tables 4.2.6.8 and 6.1.1.4'
P P 0.1023 0.0942 'International Tables Vol C Tables 4.2.6.8 and 6.1.1.4'
Cl Cl 0.1484 0.1585 'International Tables Vol C Tables 4.2.6.8 and 6.1.1.4'
Au Au -2.0133 8.8022 'International Tables Vol C Tables 4.2.6.8 and 6.1.1.4'

loop_
_geom_angle_atom_site_label_1
_geom_angle_atom_site_label_2
_geom_angle_atom_site_label_3
_geom_angle
P Au Cl 171.40(2)
C4 P C8 104.31(10)
C4 P C5 105.69(10)
C8 P C5 104.91(10)
C4 P Au 122.82(7)
C8 P Au 110.83(7)
C5 P Au 106.89(7)
C1 N1 C2 109.37(16)
C1 N1 C11 130.99(16)
C2 N1 C11 119.42(16)
C1 N2 C3 110.48(16)
C1 N2 C31 124.99(15)
C3 N2 C31 124.48(16)
C4 C1 N1 133.83(17)
C4 C1 N2 121.71(16)
N1 C1 N2 104.45(15)
C3 C2 N1 108.53(18)
C2 C3 N2 107.16(18)
C1 C4 P 136.20(15)
C6 C5 C7 111.6(2)
C6 C5 P 108.98(14)
C7 C5 P 113.85(16)
C10 C8 C9 111.2(2)
C10 C8 P 110.17(16)
C9 C8 P 111.23(18)
C12 C11 C16 122.20(18)
C12 C11 N1 118.20(17)
C16 C11 N1 119.23(18)
C13 C12 C11 117.6(2)
C13 C12 C17 120.2(2)
C11 C12 C17 122.21(19)
C14 C13 C12 121.1(2)
C15 C14 C13 120.3(2)
C14 C15 C16 121.5(2)
C15 C16 C11 117.2(2)
C15 C16 C20 120.92(19)
C11 C16 C20 121.80(18)
C12 C17 C18 111.9(2)
C12 C17 C19 111.5(2)
C18 C17 C19 109.7(2)
C16 C20 C21 113.2(2)
C16 C20 C22 110.9(2)
C21 C20 C22 109.4(2)
C32 C31 C36 122.25(18)
C32 C31 N2 118.93(18)
C36 C31 N2 118.81(17)
C33 C32 C31 117.16(19)
C33 C32 C37 120.18(18)
C31 C32 C37 122.66(18)
C34 C33 C32 121.4(2)
C33 C34 C35 120.4(2)
C34 C35 C36 121.1(2)
C35 C36 C31 117.61(18)
C35 C36 C40 120.74(19)
C31 C36 C40 121.65(19)
C32 C37 C38 111.86(18)
C32 C37 C39 110.8(2)
C38 C37 C39 110.3(2)
C42 C40 C41 112.8(3)
C42 C40 C36 110.6(2)
C41 C40 C36 111.1(2)

loop_
_geom_bond_atom_site_label_1
_geom_bond_atom_site_label_2
_geom_bond_distance
Au P 2.2348(5)
Au Cl 2.2991(5)
P C4 1.7442(19)
P C8 1.845(2)
P C5 1.848(2)
N1 C1 1.379(2)
N1 C2 1.403(3)
N1 C11 1.443(2)
N2 C1 1.387(2)
N2 C3 1.393(2)
N2 C31 1.434(2)
C1 C4 1.376(3)
C2 C3 1.329(3)
C5 C6 1.526(3)
C5 C7 1.531(3)
C8 C10 1.514(3)
C8 C9 1.535(3)
C11 C12 1.401(3)
C11 C16 1.405(3)
C12 C13 1.389(3)
C12 C17 1.524(3)
C13 C14 1.377(4)
C14 C15 1.374(3)
C15 C16 1.389(3)
C16 C20 1.522(3)
C17 C18 1.527(4)
C17 C19 1.531(3)
C20 C21 1.526(3)
C20 C22 1.527(3)
C31 C32 1.399(3)
C31 C36 1.404(3)
C32 C33 1.396(3)
C32 C37 1.521(3)
C33 C34 1.370(3)
C34 C35 1.376(3)
C35 C36 1.386(3)
C36 C40 1.521(3)
C37 C38 1.524(3)
C37 C39 1.533(3)
C40 C42 1.510(4)
C40 C41 1.514(4)

loop_
_geom_torsion_atom_site_label_1
_geom_torsion_atom_site_label_2
_geom_torsion_atom_site_label_3
_geom_torsion_atom_site_label_4
_geom_torsion
Cl Au P C4 158.02(14)
Cl Au P C8 -77.91(16)
Cl Au P C5 35.87(16)
C2 N1 C1 C4 179.7(2)
C11 N1 C1 C4 5.1(4)
C2 N1 C1 N2 0.7(2)
C11 N1 C1 N2 -173.86(19)
C3 N2 C1 C4 -179.47(19)
C31 N2 C1 C4 3.1(3)
C3 N2 C1 N1 -0.3(2)
C31 N2 C1 N1 -177.79(17)
C1 N1 C2 C3 -0.8(3)
C11 N1 C2 C3 174.5(2)
N1 C2 C3 N2 0.6(3)
C1 N2 C3 C2 -0.1(3)
C31 N2 C3 C2 177.3(2)
N1 C1 C4 P 18.9(4)
N2 C1 C4 P -162.27(17)
C8 P C4 C1 -142.2(2)
C5 P C4 C1 107.5(2)
Au P C4 C1 -15.2(3)
C4 P C5 C6 -66.02(16)
C8 P C5 C6 -175.92(15)
Au P C5 C6 66.33(15)
C4 P C5 C7 59.28(19)
C8 P C5 C7 -50.63(19)
Au P C5 C7 -168.37(15)
C4 P C8 C10 66.44(19)
C5 P C8 C10 177.33(17)
Au P C8 C10 -67.64(18)
C4 P C8 C9 -169.79(17)
C5 P C8 C9 -58.90(19)
Au P C8 C9 56.13(19)
C1 N1 C11 C12 -108.3(2)
C2 N1 C11 C12 77.7(2)
C1 N1 C11 C16 78.5(3)
C2 N1 C11 C16 -95.5(2)
C16 C11 C12 C13 2.9(3)
N1 C11 C12 C13 -170.04(18)
C16 C11 C12 C17 -175.90(19)
N1 C11 C12 C17 11.1(3)
C11 C12 C13 C14 -2.1(3)
C17 C12 C13 C14 176.8(2)
C12 C13 C14 C15 -0.5(3)
C13 C14 C15 C16 2.4(3)
C14 C15 C16 C11 -1.6(3)
C14 C15 C16 C20 176.0(2)
C12 C11 C16 C15 -1.1(3)
N1 C11 C16 C15 171.78(17)
C12 C11 C16 C20 -178.70(19)
N1 C11 C16 C20 -5.8(3)
C13 C12 C17 C18 -45.2(3)
C11 C12 C17 C18 133.6(2)
C13 C12 C17 C19 78.2(3)
C11 C12 C17 C19 -103.0(3)
C15 C16 C20 C21 28.9(3)
C11 C16 C20 C21 -153.6(2)
C15 C16 C20 C22 -94.6(3)
C11 C16 C20 C22 82.9(3)
C1 N2 C31 C32 94.7(2)
C3 N2 C31 C32 -82.4(3)
C1 N2 C31 C36 -85.9(2)
C3 N2 C31 C36 97.0(2)
C36 C31 C32 C33 -2.6(3)
N2 C31 C32 C33 176.73(18)
C36 C31 C32 C37 177.72(19)
N2 C31 C32 C37 -2.9(3)
C31 C32 C33 C34 1.5(3)
C37 C32 C33 C34 -178.8(2)
C32 C33 C34 C35 0.4(3)
C33 C34 C35 C36 -1.3(3)
C34 C35 C36 C31 0.3(3)
C34 C35 C36 C40 -179.2(2)
C32 C31 C36 C35 1.8(3)
N2 C31 C36 C35 -177.59(17)
C32 C31 C36 C40 -178.83(19)
N2 C31 C36 C40 1.8(3)
C33 C32 C37 C38 48.0(3)
C31 C32 C37 C38 -132.4(2)
C33 C32 C37 C39 -75.5(3)
C31 C32 C37 C39 104.1(2)
C35 C36 C40 C42 78.6(3)
C31 C36 C40 C42 -100.8(3)
C35 C36 C40 C41 -47.5(3)
C31 C36 C40 C41 133.1(3)
